data_7251575
loop_
_publ_author_name
'Huang, Tao'
'Peng, Rufang'
'Jin, Bo'

_publ_section_title
;
 Three novel green bismuth-based combustion catalysts for catalyzing the
 high-energy oxidizer RDX
;
_journal_issue 5
_journal_name_full CrystEngComm
_journal_page_first 962
_journal_page_last 971
_journal_paper_doi 10.1039/D5CE01035G
_journal_volume 28
_journal_year 2026
_chemical_formula_moiety 'C15 H21 Bi N3 O11'
_chemical_formula_sum 'C15 H21 Bi N3 O11'
_chemical_formula_weight 628.33
_space_group_crystal_system monoclinic
_space_group_IT_number 14
_space_group_name_Hall '-P 2ybc'
_space_group_name_H-M_alt 'P 1 21/c 1'
_atom_sites_solution_hydrogens geom
_atom_sites_solution_primary dual
_audit_creation_date 2024-09-14
_audit_creation_method
;
Olex2 1.5
(compiled 2024.02.16 svn.r378c4104 for OlexSys, GUI svn.r6928)
;
_audit_update_record
;
2025-08-23 deposited with the CCDC.	2025-12-23 downloaded from the CCDC.
;
_cell_angle_alpha 90
_cell_angle_beta 94.019(5)
_cell_angle_gamma 90
_cell_formula_units_Z 4
_cell_length_a 11.3625(15)
_cell_length_b 17.769(3)
_cell_length_c 10.2592(13)
_cell_measurement_reflns_used 4659
_cell_measurement_temperature 293.00
_cell_measurement_theta_max 26.25
_cell_measurement_theta_min 2.30
_cell_volume 2066.2(5)
_computing_cell_refinement 'SAINT V8.40B (Bruker, 2019)'
_computing_data_collection 'APEX5 V2023.9-2 (Bruker, 2023)'
_computing_data_reduction 'SAINT V8.40B (Bruker, 2019)'
_computing_molecular_graphics 'Olex2 1.5 (Dolomanov et al., 2009)'
_computing_publication_material 'Olex2 1.5 (Dolomanov et al., 2009)'
_computing_structure_refinement 'SHELXL 2019/3 (Sheldrick, 2015)'
_computing_structure_solution 'SHELXT 2018/2 (Sheldrick, 2018)'
_diffrn_ambient_temperature 293.00
_diffrn_detector CPAD
_diffrn_detector_area_resol_mean 7.41
_diffrn_detector_type 'Bruker PHOTON II'
_diffrn_measured_fraction_theta_full 1.000
_diffrn_measured_fraction_theta_max 0.995
_diffrn_measurement_device 'four-circle diffractometer'
_diffrn_measurement_device_type 'Bruker D8 VENTURE TXS PHOTON II'
_diffrn_measurement_method '\w and \f shutterless scans'
_diffrn_measurement_specimen_support 'nylon loop'
_diffrn_radiation_monochromator 'Helios Multi-layer Optic'
_diffrn_radiation_probe x-ray
_diffrn_radiation_type MoK\a
_diffrn_radiation_wavelength 0.71073
_diffrn_reflns_av_R_equivalents 0.0634
_diffrn_reflns_av_unetI/netI 0.0590
_diffrn_reflns_Laue_measured_fraction_full 1.000
_diffrn_reflns_Laue_measured_fraction_max 0.995
_diffrn_reflns_limit_h_max 14
_diffrn_reflns_limit_h_min -13
_diffrn_reflns_limit_k_max 21
_diffrn_reflns_limit_k_min -23
_diffrn_reflns_limit_l_max 13
_diffrn_reflns_limit_l_min -13
_diffrn_reflns_number 19284
_diffrn_reflns_point_group_measured_fraction_full 1.000
_diffrn_reflns_point_group_measured_fraction_max 0.995
_diffrn_reflns_theta_full 25.242
_diffrn_reflns_theta_max 27.562
_diffrn_reflns_theta_min 1.797
_diffrn_source TXS
_diffrn_source_current 40.0
_diffrn_source_power 1.8
_diffrn_source_type 'Rotaing Anode'
_diffrn_source_voltage 45.0
_diffrn_standards_number 0
_exptl_absorpt_coefficient_mu 8.596
_exptl_absorpt_correction_T_max 0.7456
_exptl_absorpt_correction_T_min 0.5439
_exptl_absorpt_correction_type multi-scan
_exptl_absorpt_process_details
;
SADABS-2016/2 (Bruker,2016/2) was used for absorption correction.
wR2(int) was 0.1181 before and 0.0592 after correction.
The Ratio of minimum to maximum transmission is 0.7295.
The \l/2 correction factor is Not present.
;
_exptl_crystal_density_diffrn 2.020
_exptl_crystal_description block
_exptl_crystal_F_000 1212
_exptl_crystal_size_max 0.13
_exptl_crystal_size_mid 0.11
_exptl_crystal_size_min 0.08
_refine_diff_density_max 1.549
_refine_diff_density_min -1.005
_refine_diff_density_rms 0.143
_refine_ls_extinction_method none
_refine_ls_goodness_of_fit_ref 1.061
_refine_ls_hydrogen_treatment constr
_refine_ls_matrix_type full
_refine_ls_number_parameters 326
_refine_ls_number_reflns 4761
_refine_ls_number_restraints 197
_refine_ls_restrained_S_all 1.073
_refine_ls_R_factor_all 0.0844
_refine_ls_R_factor_gt 0.0485
_refine_ls_shift/su_max 0.000
_refine_ls_shift/su_mean 0.000
_refine_ls_structure_factor_coef Fsqd
_refine_ls_weighting_details 'w=1/[\s^2^(Fo^2^)+(0.0330P)^2^+8.1521P] where P=(Fo^2^+2Fc^2^)/3'
_refine_ls_weighting_scheme calc
_refine_ls_wR_factor_gt 0.0938
_refine_ls_wR_factor_ref 0.1074
_reflns_Friedel_coverage 0.000
_reflns_number_gt 3390
_reflns_number_total 4761
_reflns_threshold_expression 'I > 2\s(I)'
_cod_data_source_file d5ce01035g2.cif
_cod_data_source_block a
_cod_depositor_comments
;
The following automatic conversions were performed:

data item '_diffrn_radiation_probe' value 'X-ray' was changed to
'x-ray' in accordance with the
/home/data/users/saulius/crontab/automatic-downloads/rss-feeds/RSC/lib/dictionaries/cif_core.dic
dictionary named 'cif_core.dic' version 2.4.2 last updated on
2011-04-26.

Automatic conversion script
Id: cif_fix_values 8170 2020-07-09 18:12:32Z antanas 
;
_cod_original_cell_volume 2066.3(5)
_cod_database_code 7251575
_shelx_shelxl_version_number 2019/3
_shelx_space_group_comment
;
The symmetry employed for this shelxl refinement is uniquely defined
by the following loop, which should always be used as a source of
symmetry information in preference to the above space-group names.
They are only intended as comments.
;
_shelx_estimated_absorpt_t_max 0.546
_shelx_estimated_absorpt_t_min 0.401
_olex2_refinement_description
;
1. Fixed Uiso
 At 1.2 times of:
  All C(H) groups, All C(H,H) groups
 At 1.5 times of:
  All C(H,H,H) groups
2. Restrained distances
 N3-C8 = N3-C9
 1.5 with sigma of 0.01
 C9-C8
 2.5 with sigma of 0.01
 O2A-O1A
 2.2 with sigma of 0.01
 O2-C1 \\sim O2A-C1 \\sim O1A-C1 \\sim O1-C1
 with sigma of 0.02
 N3A-C8A \\sim N3A-C9A \\sim N3-C9 \\sim N3-C8
 with sigma of 0.02
 N3A-C7 \\sim N3-C7
 with sigma of 0.02
3. Uiso/Uaniso restraints and constraints
O11 \\sim C7 \\sim N3 \\sim C8 \\sim C9: within 2A with sigma of 0.01 and sigma
for terminal atoms of 0.02 within 2A
C15 \\sim N1 \\sim C14 \\sim C13 \\sim O9: within 2A with sigma of 0.01 and
sigma for terminal atoms of 0.02 within 2A
C12 \\sim N2 \\sim C10 \\sim C11 \\sim O10: within 2A with sigma of 0.01 and
sigma for terminal atoms of 0.02 within 2A
C1 \\sim O1 \\sim O2 \\sim O1A \\sim O2A: within 2A with sigma of 0.01 and
sigma for terminal atoms of 0.02 within 2A
N3 \\sim C9 \\sim C8 \\sim N3A \\sim C9A \\sim C8A: within 2A with sigma of
0.01 and sigma for terminal atoms of 0.02 within 2A
4. Others
 Sof(O1A)=Sof(O2A)=1-FVAR(1)
 Sof(O1)=Sof(O2)=FVAR(1)
 Sof(H7B)=Sof(N3A)=Sof(C9A)=Sof(H9AA)=Sof(H9AB)=Sof(H9AC)=Sof(C8A)=Sof(H8AA)=
 Sof(H8AB)=Sof(H8AC)=1-FVAR(2)
 Sof(N3)=Sof(H7A)=Sof(C9)=Sof(H9A)=Sof(H9B)=Sof(H9C)=Sof(C8)=Sof(H8A)=Sof(H8B)=
 Sof(H8C)=FVAR(2)
5.a Aromatic/amide H refined with riding coordinates:
 C13(H13), C10(H10), C7(H7A), C7(H7B)
5.b Idealised Me refined as rotating group:
 C12(H12A,H12B,H12C), C11(H11A,H11B,H11C), C15(H15A,H15B,H15C), C14(H14A,H14B,
 H14C), C9(H9A,H9B,H9C), C8(H8A,H8B,H8C), C9A(H9AA,H9AB,H9AC), C8A(H8AA,H8AB,
 H8AC)
;
_olex2_submission_special_instructions 'No special instructions were received'
_site XU

loop_
_space_group_symop_operation_xyz
'x, y, z'
'-x, y+1/2, -z+1/2'
'-x, -y, -z'
'x, -y-1/2, z-1/2'

loop_
_atom_site_label
_atom_site_type_symbol
_atom_site_fract_x
_atom_site_fract_y
_atom_site_fract_z
_atom_site_U_iso_or_equiv
_atom_site_adp_type
_atom_site_occupancy
_atom_site_site_symmetry_order
_atom_site_calc_flag
_atom_site_refinement_flags_posn
_atom_site_refinement_flags_adp
_atom_site_refinement_flags_occupancy
_atom_site_disorder_assembly
_atom_site_disorder_group
Bi1 Bi 0.15238(3) 0.48767(2) 0.26154(3) 0.04588(12) Uani 1 1 d . . . . .
O6 O -0.0590(5) 0.4290(3) 0.5911(5) 0.0545(15) Uani 1 1 d . . . . .
O5 O 0.0388(5) 0.4208(3) 0.4129(5) 0.0541(15) Uani 1 1 d . . . . .
O8 O -0.1488(5) 0.5223(4) -0.0171(5) 0.0567(15) Uani 1 1 d . . . . .
O7 O -0.0378(5) 0.4937(3) 0.1627(5) 0.0551(15) Uani 1 1 d . . . . .
O3 O 0.7046(6) 0.5739(4) 0.5565(7) 0.075(2) Uani 1 1 d . . . . .
O11 O 0.1608(6) 0.3539(4) 0.2024(6) 0.0724(18) Uani 1 1 d . U . . .
O4 O 0.3066(6) 0.5719(4) 0.3993(7) 0.076(2) Uani 1 1 d . . . . .
O9 O 0.1445(6) 0.6134(4) 0.1570(6) 0.0706(18) Uani 1 1 d . U . . .
C6 C -0.0055(7) 0.4566(5) 0.5013(8) 0.0446(19) Uani 1 1 d . . . . .
O10 O 0.3754(7) 0.4765(5) 0.1927(8) 0.097(2) Uani 1 1 d . U . . .
C3 C 0.3989(8) 0.5423(5) 0.4453(9) 0.059(2) Uani 1 1 d . . . . .
C5 C -0.0533(7) 0.5042(4) 0.0405(8) 0.0460(19) Uani 1 1 d . . . . .
N3 N 0.198(3) 0.2314(8) 0.253(3) 0.093(3) Uani 0.448(13) 1 d D U P A 1
C4 C 0.6078(9) 0.5427(6) 0.5333(9) 0.062(2) Uani 1 1 d . . . . .
C2 C 0.5061(8) 0.5791(6) 0.4795(9) 0.067(3) Uani 1 1 d . . . . .
N1 N 0.1755(11) 0.7351(6) 0.1279(11) 0.109(3) Uani 1 1 d . U . . .
N2 N 0.5329(9) 0.4267(6) 0.1051(11) 0.102(3) Uani 1 1 d . U . . .
C1 C 0.5094(13) 0.6582(7) 0.4602(14) 0.103(4) Uani 1 1 d D U . . .
C13 C 0.1899(12) 0.6704(7) 0.1863(12) 0.088(3) Uani 1 1 d . U . . .
H13 H 0.242632 0.669447 0.259869 0.105 Uiso 1 1 calc R U . . .
O1 O 0.4681(11) 0.6865(6) 0.3604(14) 0.140(5) Uani 0.883(13) 1 d D U P B 1
C10 C 0.4200(11) 0.4322(8) 0.1233(12) 0.096(3) Uani 1 1 d . U . . .
H10 H 0.369765 0.398456 0.077895 0.115 Uiso 1 1 calc R U . . .
O2 O 0.5462(13) 0.6988(6) 0.5506(15) 0.153(5) Uani 0.883(13) 1 d D U P B 1
C12 C 0.6180(10) 0.4759(8) 0.1798(15) 0.112(4) Uani 1 1 d . U . . .
H12A H 0.578869 0.521015 0.204706 0.168 Uiso 1 1 calc R U . . .
H12B H 0.681259 0.488640 0.126579 0.168 Uiso 1 1 calc R U . . .
H12C H 0.649178 0.449967 0.256781 0.168 Uiso 1 1 calc R U . . .
C7 C 0.1789(12) 0.3012(7) 0.2658(13) 0.097(3) Uani 1 1 d D U . . .
H7A H 0.180099 0.313728 0.353930 0.116 Uiso 0.448(13) 1 calc R U P A 1
H7B H 0.190622 0.313747 0.353790 0.116 Uiso 0.552(13) 1 calc R U P A 2
C11 C 0.5778(14) 0.3740(9) 0.0124(16) 0.145(5) Uani 1 1 d . U . . .
H11A H 0.513932 0.344386 -0.026236 0.218 Uiso 1 1 calc R U . . .
H11B H 0.635030 0.341572 0.056827 0.218 Uiso 1 1 calc R U . . .
H11C H 0.614279 0.401362 -0.054784 0.218 Uiso 1 1 calc R U . . .
C15 C 0.2301(18) 0.8026(9) 0.1676(19) 0.171(6) Uani 1 1 d . U . . .
H15A H 0.171802 0.841652 0.169470 0.257 Uiso 1 1 calc R U . . .
H15B H 0.287453 0.816055 0.107326 0.257 Uiso 1 1 calc R U . . .
H15C H 0.268424 0.796489 0.253360 0.257 Uiso 1 1 calc R U . . .
C14 C 0.1010(17) 0.7402(9) 0.0115(16) 0.169(6) Uani 1 1 d . U . . .
H14A H 0.120250 0.700675 -0.047167 0.253 Uiso 1 1 calc R U . . .
H14B H 0.112143 0.788081 -0.029055 0.253 Uiso 1 1 calc R U . . .
H14C H 0.020228 0.735211 0.032017 0.253 Uiso 1 1 calc R U . . .
C9 C 0.276(3) 0.1753(13) 0.325(3) 0.112(6) Uani 0.448(13) 1 d D U P A 1
H9A H 0.356709 0.187607 0.314413 0.168 Uiso 0.448(13) 1 calc R U P A 1
H9B H 0.258927 0.125919 0.290593 0.168 Uiso 0.448(13) 1 calc R U P A 1
H9C H 0.261329 0.176478 0.415977 0.168 Uiso 0.448(13) 1 calc R U P A 1
C8 C 0.115(3) 0.1969(15) 0.151(3) 0.119(6) Uani 0.448(13) 1 d D U P A 1
H8A H 0.037907 0.192607 0.184503 0.179 Uiso 0.448(13) 1 calc R U P A 1
H8B H 0.142507 0.147767 0.129671 0.179 Uiso 0.448(13) 1 calc R U P A 1
H8C H 0.109712 0.227956 0.074717 0.179 Uiso 0.448(13) 1 calc R U P A 1
O1A O 0.418(4) 0.690(4) 0.485(9) 0.135(7) Uani 0.117(13) 1 d D U P B 2
O2A O 0.604(3) 0.688(4) 0.438(10) 0.134(8) Uani 0.117(13) 1 d D U P B 2
N3A N 0.187(2) 0.2319(7) 0.249(2) 0.088(4) Uani 0.552(13) 1 d D U P A 2
C9A C 0.170(3) 0.1671(12) 0.332(3) 0.114(5) Uani 0.552(13) 1 d D U P A 2
H9AA H 0.225759 0.168540 0.406502 0.171 Uiso 0.552(13) 1 calc R U P A 2
H9AB H 0.180402 0.121716 0.283559 0.171 Uiso 0.552(13) 1 calc R U P A 2
H9AC H 0.091117 0.168206 0.361101 0.171 Uiso 0.552(13) 1 calc R U P A 2
C8A C 0.239(3) 0.2137(14) 0.128(2) 0.121(6) Uani 0.552(13) 1 d D U P A 2
H8AA H 0.183003 0.225067 0.055744 0.182 Uiso 0.552(13) 1 calc R U P A 2
H8AB H 0.257729 0.161102 0.126812 0.182 Uiso 0.552(13) 1 calc R U P A 2
H8AC H 0.308890 0.242866 0.120793 0.182 Uiso 0.552(13) 1 calc R U P A 2

loop_
_atom_site_aniso_label
_atom_site_aniso_U_11
_atom_site_aniso_U_22
_atom_site_aniso_U_33
_atom_site_aniso_U_23
_atom_site_aniso_U_13
_atom_site_aniso_U_12
Bi1 0.05078(18) 0.0465(2) 0.04025(16) 0.00051(15) 0.00213(12) 0.00363(16)
O6 0.076(4) 0.042(4) 0.048(3) 0.002(3) 0.024(3) 0.000(3)
O5 0.079(4) 0.042(4) 0.044(3) -0.005(3) 0.017(3) -0.003(3)
O8 0.046(3) 0.080(5) 0.044(3) -0.004(3) 0.003(3) 0.008(3)
O7 0.048(3) 0.076(5) 0.041(3) 0.000(3) 0.002(3) -0.001(3)
O3 0.065(4) 0.070(5) 0.085(5) 0.020(4) -0.026(4) -0.009(4)
O11 0.108(5) 0.046(4) 0.062(4) -0.009(3) -0.002(4) 0.007(4)
O4 0.068(4) 0.053(4) 0.101(5) -0.004(4) -0.029(4) 0.011(3)
O9 0.096(5) 0.051(4) 0.064(4) 0.019(3) -0.002(3) 0.009(4)
C6 0.047(4) 0.042(5) 0.046(4) 0.001(4) 0.006(4) 0.004(4)
O10 0.065(4) 0.141(7) 0.086(5) -0.023(5) 0.017(4) -0.011(4)
C3 0.060(6) 0.051(6) 0.064(6) 0.000(5) -0.017(5) 0.014(5)
C5 0.045(4) 0.045(6) 0.048(4) -0.005(4) -0.002(4) 0.002(4)
N3 0.122(7) 0.050(6) 0.106(7) -0.009(6) 0.008(6) -0.001(6)
C4 0.068(6) 0.057(6) 0.058(6) 0.001(5) -0.020(5) 0.007(5)
C2 0.061(6) 0.057(7) 0.078(7) 0.001(5) -0.016(5) 0.005(5)
N1 0.151(8) 0.059(6) 0.114(7) 0.025(5) -0.011(6) -0.001(6)
N2 0.080(6) 0.113(7) 0.118(7) -0.014(5) 0.033(5) -0.007(5)
C1 0.105(8) 0.042(7) 0.151(10) 0.002(7) -0.067(8) 0.006(5)
C13 0.119(7) 0.057(6) 0.085(6) 0.022(5) -0.005(5) 0.007(5)
O1 0.148(9) 0.083(7) 0.179(11) 0.044(7) -0.050(8) -0.015(6)
C10 0.068(6) 0.127(8) 0.095(6) -0.017(6) 0.022(5) -0.017(6)
O2 0.175(10) 0.070(7) 0.203(12) -0.014(7) -0.057(9) 0.022(7)
C12 0.058(7) 0.134(11) 0.146(11) -0.004(9) 0.017(7) -0.019(7)
C7 0.146(7) 0.056(6) 0.088(6) -0.009(5) 0.004(6) -0.002(6)
C11 0.137(11) 0.129(12) 0.176(13) -0.024(10) 0.057(10) 0.010(10)
C15 0.218(15) 0.093(11) 0.198(14) 0.038(11) -0.019(13) -0.033(11)
C14 0.240(16) 0.107(11) 0.153(13) 0.054(10) -0.030(12) 0.032(11)
C9 0.134(13) 0.062(11) 0.140(12) 0.005(10) 0.002(12) -0.003(11)
C8 0.140(12) 0.072(10) 0.145(11) -0.017(10) 0.005(11) 0.001(10)
O1A 0.147(14) 0.069(13) 0.180(15) 0.010(13) -0.058(13) 0.001(12)
O2A 0.147(14) 0.069(13) 0.178(15) 0.014(13) -0.050(13) 0.009(12)
N3A 0.108(8) 0.045(7) 0.110(8) -0.009(6) 0.011(7) -0.002(6)
C9A 0.138(11) 0.063(10) 0.143(11) 0.001(9) 0.014(11) 0.001(10)
C8A 0.145(12) 0.082(11) 0.137(12) -0.012(10) 0.021(11) 0.008(10)

loop_
_atom_type_symbol
_atom_type_description
_atom_type_scat_dispersion_real
_atom_type_scat_dispersion_imag
_atom_type_scat_source
C C 0.0033 0.0016 'International Tables Vol C Tables 4.2.6.8 and 6.1.1.4'
H H 0.0000 0.0000 'International Tables Vol C Tables 4.2.6.8 and 6.1.1.4'
Bi Bi -4.1077 10.2566 'International Tables Vol C Tables 4.2.6.8 and 6.1.1.4'
N N 0.0061 0.0033 'International Tables Vol C Tables 4.2.6.8 and 6.1.1.4'
O O 0.0106 0.0060 'International Tables Vol C Tables 4.2.6.8 and 6.1.1.4'

loop_
_geom_angle_atom_site_label_1
_geom_angle_atom_site_label_2
_geom_angle_atom_site_label_3
_geom_angle
_geom_angle_site_symmetry_1
_geom_angle_site_symmetry_3
_geom_angle_publ_flag
O6 Bi1 O8 133.76(19) 3_566 3_565 ?
O6 Bi1 O3 95.0(2) 3_566 3_666 ?
O6 Bi1 O11 140.7(2) 3_566 . ?
O6 Bi1 O4 67.8(2) 3_566 . ?
O6 Bi1 O9 73.4(2) 3_566 . ?
O6 Bi1 O10 132.4(2) 3_566 . ?
O5 Bi1 O6 67.61(19) . 3_566 ?
O5 Bi1 O8 129.70(19) . 3_565 ?
O5 Bi1 O3 70.6(2) . 3_666 ?
O5 Bi1 O11 73.3(2) . . ?
O5 Bi1 O4 107.5(2) . . ?
O5 Bi1 O9 136.2(2) . . ?
O5 Bi1 O10 133.9(2) . . ?
O8 Bi1 O3 130.2(2) 3_565 3_666 ?
O8 Bi1 O4 122.6(2) 3_565 . ?
O8 Bi1 O10 71.4(2) 3_565 . ?
O7 Bi1 O6 79.0(2) . 3_566 ?
O7 Bi1 O5 77.3(2) . . ?
O7 Bi1 O8 67.57(19) . 3_565 ?
O7 Bi1 O3 147.1(2) . 3_666 ?
O7 Bi1 O11 89.3(2) . . ?
O7 Bi1 O4 140.3(2) . . ?
O7 Bi1 O9 76.4(2) . . ?
O7 Bi1 O10 139.0(2) . . ?
O3 Bi1 O4 60.1(2) 3_666 . ?
O3 Bi1 O10 66.9(3) 3_666 . ?
O11 Bi1 O8 71.5(2) . 3_565 ?
O11 Bi1 O3 74.9(2) . 3_666 ?
O11 Bi1 O4 130.2(2) . . ?
O11 Bi1 O9 140.1(2) . . ?
O11 Bi1 O10 79.1(3) . . ?
O4 Bi1 O10 65.1(2) . . ?
O9 Bi1 O8 68.5(2) . 3_565 ?
O9 Bi1 O3 133.3(2) . 3_666 ?
O9 Bi1 O4 73.9(2) . . ?
O9 Bi1 O10 87.6(3) . . ?
C6 O6 Bi1 118.9(5) . 3_566 ?
C6 O5 Bi1 118.8(5) . . ?
C5 O8 Bi1 114.2(5) . 3_565 ?
C5 O7 Bi1 119.9(5) . . ?
C4 O3 Bi1 116.5(6) . 3_666 ?
C7 O11 Bi1 131.0(8) . . ?
C3 O4 Bi1 118.5(6) . . ?
C13 O9 Bi1 132.0(7) . . ?
O6 C6 O5 125.7(8) . . ?
O6 C6 C6 116.8(9) . 3_566 ?
O5 C6 C6 117.5(9) . 3_566 ?
C10 O10 Bi1 130.6(8) . . ?
O4 C3 C4 115.2(9) . 3_666 ?
O4 C3 C2 126.5(9) . . ?
C2 C3 C4 118.3(8) . 3_666 ?
O8 C5 O7 124.5(7) . . ?
O8 C5 C5 117.8(9) . 3_565 ?
O7 C5 C5 117.7(9) . 3_565 ?
C7 N3 C9 134(2) . . ?
C7 N3 C8 112(2) . . ?
C8 N3 C9 113.4(10) . . ?
O3 C4 C3 117.8(8) . 3_666 ?
O3 C4 C2 124.3(10) . . ?
C2 C4 C3 117.7(9) . 3_666 ?
C3 C2 C1 117.2(9) . . ?
C4 C2 C3 123.9(10) . . ?
C4 C2 C1 118.9(10) . . ?
C13 N1 C15 125.8(14) . . ?
C13 N1 C14 119.5(13) . . ?
C15 N1 C14 114.7(12) . . ?
C10 N2 C12 119.5(11) . . ?
C10 N2 C11 122.2(12) . . ?
C11 N2 C12 118.3(11) . . ?
O1 C1 C2 121.3(12) . . ?
O1 C1 O2 119.2(14) . . ?
O2 C1 C2 119.2(12) . . ?
O1A C1 C2 114(4) . . ?
O1A C1 O2A 127(3) . . ?
O2A C1 C2 119(3) . . ?
O9 C13 N1 127.5(13) . . ?
O9 C13 H13 116.3 . . ?
N1 C13 H13 116.3 . . ?
O10 C10 N2 126.2(13) . . ?
O10 C10 H10 116.9 . . ?
N2 C10 H10 116.9 . . ?
N2 C12 H12A 109.5 . . ?
N2 C12 H12B 109.5 . . ?
N2 C12 H12C 109.5 . . ?
H12A C12 H12B 109.5 . . ?
H12A C12 H12C 109.5 . . ?
H12B C12 H12C 109.5 . . ?
O11 C7 N3 139.6(19) . . ?
O11 C7 H7A 110.2 . . ?
O11 C7 H7B 111.2 . . ?
O11 C7 N3A 137.5(16) . . ?
N3 C7 H7A 110.2 . . ?
N3A C7 H7B 111.2 . . ?
N2 C11 H11A 109.5 . . ?
N2 C11 H11B 109.5 . . ?
N2 C11 H11C 109.5 . . ?
H11A C11 H11B 109.5 . . ?
H11A C11 H11C 109.5 . . ?
H11B C11 H11C 109.5 . . ?
N1 C15 H15A 109.5 . . ?
N1 C15 H15B 109.5 . . ?
N1 C15 H15C 109.5 . . ?
H15A C15 H15B 109.5 . . ?
H15A C15 H15C 109.5 . . ?
H15B C15 H15C 109.5 . . ?
N1 C14 H14A 109.5 . . ?
N1 C14 H14B 109.5 . . ?
N1 C14 H14C 109.5 . . ?
H14A C14 H14B 109.5 . . ?
H14A C14 H14C 109.5 . . ?
H14B C14 H14C 109.5 . . ?
N3 C9 H9A 109.5 . . ?
N3 C9 H9B 109.5 . . ?
N3 C9 H9C 109.5 . . ?
H9A C9 H9B 109.5 . . ?
H9A C9 H9C 109.5 . . ?
H9B C9 H9C 109.5 . . ?
N3 C8 H8A 109.5 . . ?
N3 C8 H8B 109.5 . . ?
N3 C8 H8C 109.5 . . ?
H8A C8 H8B 109.5 . . ?
H8A C8 H8C 109.5 . . ?
H8B C8 H8C 109.5 . . ?
C7 N3A C9A 133(2) . . ?
C7 N3A C8A 112.1(19) . . ?
C8A N3A C9A 114.0(17) . . ?
N3A C9A H9AA 109.5 . . ?
N3A C9A H9AB 109.5 . . ?
N3A C9A H9AC 109.5 . . ?
H9AA C9A H9AB 109.5 . . ?
H9AA C9A H9AC 109.5 . . ?
H9AB C9A H9AC 109.5 . . ?
N3A C8A H8AA 109.5 . . ?
N3A C8A H8AB 109.5 . . ?
N3A C8A H8AC 109.5 . . ?
H8AA C8A H8AB 109.5 . . ?
H8AA C8A H8AC 109.5 . . ?
H8AB C8A H8AC 109.5 . . ?

loop_
_geom_bond_atom_site_label_1
_geom_bond_atom_site_label_2
_geom_bond_distance
_geom_bond_site_symmetry_2
_geom_bond_publ_flag
Bi1 O6 2.414(5) 3_566 ?
Bi1 O5 2.402(5) . ?
Bi1 O8 2.511(5) 3_565 ?
Bi1 O7 2.324(6) . ?
Bi1 O3 2.627(6) 3_666 ?
Bi1 O11 2.457(7) . ?
Bi1 O4 2.638(6) . ?
Bi1 O9 2.477(6) . ?
Bi1 O10 2.685(8) . ?
O6 C6 1.240(9) . ?
O5 C6 1.243(9) . ?
O8 C5 1.241(9) . ?
O7 C5 1.268(9) . ?
O3 C4 1.241(11) . ?
O11 C7 1.149(13) . ?
O4 C3 1.236(10) . ?
O9 C13 1.166(13) . ?
C6 C6 1.547(18) 3_566 ?
O10 C10 1.198(14) . ?
C3 C4 1.529(14) 3_666 ?
C3 C2 1.405(12) . ?
C5 C5 1.524(16) 3_565 ?
N3 C7 1.268(17) . ?
N3 C9 1.493(9) . ?
N3 C8 1.487(9) . ?
C4 C2 1.404(12) . ?
C2 C1 1.419(16) . ?
N1 C13 1.302(14) . ?
N1 C15 1.398(17) . ?
N1 C14 1.417(17) . ?
N2 C10 1.313(14) . ?
N2 C12 1.477(15) . ?
N2 C11 1.453(16) . ?
C1 O1 1.205(12) . ?
C1 O2 1.226(13) . ?
C1 O1A 1.224(18) . ?
C1 O2A 1.230(19) . ?
C13 H13 0.9300 . ?
C10 H10 0.9300 . ?
C12 H12A 0.9600 . ?
C12 H12B 0.9600 . ?
C12 H12C 0.9600 . ?
C7 H7A 0.9300 . ?
C7 H7B 0.9300 . ?
C7 N3A 1.249(16) . ?
C11 H11A 0.9600 . ?
C11 H11B 0.9600 . ?
C11 H11C 0.9600 . ?
C15 H15A 0.9600 . ?
C15 H15B 0.9600 . ?
C15 H15C 0.9600 . ?
C14 H14A 0.9600 . ?
C14 H14B 0.9600 . ?
C14 H14C 0.9600 . ?
C9 H9A 0.9600 . ?
C9 H9B 0.9600 . ?
C9 H9C 0.9600 . ?
C8 H8A 0.9600 . ?
C8 H8B 0.9600 . ?
C8 H8C 0.9600 . ?
N3A C9A 1.454(15) . ?
N3A C8A 1.447(16) . ?
C9A H9AA 0.9600 . ?
C9A H9AB 0.9600 . ?
C9A H9AC 0.9600 . ?
C8A H8AA 0.9600 . ?
C8A H8AB 0.9600 . ?
C8A H8AC 0.9600 . ?

loop_
_geom_torsion_atom_site_label_1
_geom_torsion_atom_site_label_2
_geom_torsion_atom_site_label_3
_geom_torsion_atom_site_label_4
_geom_torsion
_geom_torsion_site_symmetry_1
_geom_torsion_site_symmetry_2
_geom_torsion_site_symmetry_3
_geom_torsion_site_symmetry_4
_geom_torsion_publ_flag
Bi1 O6 C6 O5 -174.3(7) 3_566 . . . ?
Bi1 O6 C6 C6 5.0(12) 3_566 . . 3_566 ?
Bi1 O5 C6 O6 -174.7(6) . . . . ?
Bi1 O5 C6 C6 6.0(12) . . . 3_566 ?
Bi1 O8 C5 O7 -168.4(6) 3_565 . . . ?
Bi1 O8 C5 C5 13.2(11) 3_565 . . 3_565 ?
Bi1 O7 C5 O8 -165.7(6) . . . . ?
Bi1 O7 C5 C5 12.7(12) . . . 3_565 ?
Bi1 O3 C4 C3 -29.7(11) 3_666 . . 3_666 ?
Bi1 O3 C4 C2 155.3(8) 3_666 . . . ?
Bi1 O11 C7 N3 -171(3) . . . . ?
Bi1 O11 C7 N3A -179(2) . . . . ?
Bi1 O4 C3 C4 -24.4(11) . . . 3_666 ?
Bi1 O4 C3 C2 156.0(8) . . . . ?
Bi1 O9 C13 N1 -176.1(10) . . . . ?
Bi1 O10 C10 N2 -172.9(10) . . . . ?
O3 C4 C2 C3 175.5(10) . . . . ?
O3 C4 C2 C1 -5.8(17) . . . . ?
O11 C7 N3A C9A -154(3) . . . . ?
O11 C7 N3A C8A 34(4) . . . . ?
O4 C3 C2 C4 179.0(10) . . . . ?
O4 C3 C2 C1 0.3(17) . . . . ?
C3 C4 C2 C3 0.5(16) 3_666 . . . ?
C3 C4 C2 C1 179.2(10) 3_666 . . . ?
C3 C2 C1 O1 -45(2) . . . . ?
C3 C2 C1 O2 128.6(16) . . . . ?
C3 C2 C1 O1A 38(5) . . . . ?
C3 C2 C1 O2A -151(6) . . . . ?
C4 C3 C2 C4 -0.5(16) 3_666 . . . ?
C4 C3 C2 C1 -179.3(10) 3_666 . . . ?
C4 C2 C1 O1 135.7(16) . . . . ?
C4 C2 C1 O2 -50(2) . . . . ?
C4 C2 C1 O1A -141(5) . . . . ?
C4 C2 C1 O2A 30(6) . . . . ?
C12 N2 C10 O10 3(2) . . . . ?
C11 N2 C10 O10 -176.0(14) . . . . ?
C15 N1 C13 O9 178.7(16) . . . . ?
C14 N1 C13 O9 -3(2) . . . . ?
C9 N3 C7 O11 142(3) . . . . ?
C8 N3 C7 O11 -45(5) . . . . ?
